data_4083494
loop_
_publ_author_name
'Cheng, Xiaoyan'
'Zhang, Jianying'
'Song, Haibin'
'Cui, Chunming'

_publ_section_title
;
 Synthesis and Characterization of the Monomeric Vicinal Dianion
 Li~2~(THF)~3~[ArNC(SiMe~3~)~2~] and the Aluminum and Lithium Derivatives
 of the Amido Ligand [ArNCH(SiMe~3~)~2~]^-^
;
_journal_coden_ASTM ORGND7
_journal_issue 4
_journal_name_full Organometallics
_journal_page_first 678
_journal_page_last 682
_journal_paper_doi 10.1021/om700972a
_journal_volume 27
_journal_year 2008
_chemical_formula_moiety 'C54 H110 Al2 Li2 N2 O4 Si4'
_chemical_formula_sum 'C54 H110 Al2 Li2 N2 O4 Si4'
_chemical_formula_weight 1031.64
_space_group_IT_number 14
_symmetry_cell_setting monoclinic
_symmetry_space_group_name_Hall '-P 2yn'
_symmetry_space_group_name_H-M 'P 1 21/n 1'
_atom_sites_solution_hydrogens geom
_atom_sites_solution_primary direct
_atom_sites_solution_secondary difmap
_audit_creation_method SHELXL-97
_cell_angle_alpha 90.00
_cell_angle_beta 95.577(2)
_cell_angle_gamma 90.00
_cell_formula_units_Z 2
_cell_length_a 13.225(2)
_cell_length_b 17.355(3)
_cell_length_c 14.270(3)
_cell_measurement_reflns_used 9474
_cell_measurement_temperature 113(2)
_cell_measurement_theta_max 27.9
_cell_measurement_theta_min 1.9
_cell_volume 3259.7(10)
_computing_cell_refinement CrystalClear
_computing_data_collection CrystalClear
_computing_data_reduction CrystalClear
_computing_publication_material 'CrystalStructure 3.7.0'
_computing_structure_refinement 'SHELXL-97 (Sheldrick, 1997)'
_computing_structure_solution 'SHELXS-97 (Sheldrick, 1990)'
_diffrn_ambient_temperature 113(2)
_diffrn_detector_area_resol_mean 7.31
_diffrn_measured_fraction_theta_full 1.000
_diffrn_measured_fraction_theta_max 1.000
_diffrn_measurement_device_type 'Rigaku Saturn'
_diffrn_measurement_method \w
_diffrn_radiation_monochromator confocal
_diffrn_radiation_source 'Rotating anode'
_diffrn_radiation_type MoK\a
_diffrn_radiation_wavelength 0.71070
_diffrn_reflns_av_R_equivalents 0.0483
_diffrn_reflns_av_sigmaI/netI 0.0402
_diffrn_reflns_limit_h_max 16
_diffrn_reflns_limit_h_min -17
_diffrn_reflns_limit_k_max 22
_diffrn_reflns_limit_k_min -22
_diffrn_reflns_limit_l_max 18
_diffrn_reflns_limit_l_min -18
_diffrn_reflns_number 40743
_diffrn_reflns_theta_full 27.88
_diffrn_reflns_theta_max 27.88
_diffrn_reflns_theta_min 1.85
_exptl_absorpt_coefficient_mu 0.157
_exptl_absorpt_correction_T_max 0.9633
_exptl_absorpt_correction_T_min 0.9514
_exptl_absorpt_correction_type multi-scan
_exptl_absorpt_process_details CrystalClear
_exptl_crystal_colour colorless
_exptl_crystal_density_diffrn 1.051
_exptl_crystal_density_method 'not measured'
_exptl_crystal_description prism
_exptl_crystal_F_000 1136
_exptl_crystal_size_max 0.32
_exptl_crystal_size_mid 0.30
_exptl_crystal_size_min 0.24
_refine_diff_density_max 0.801
_refine_diff_density_min -0.672
_refine_diff_density_rms 0.058
_refine_ls_extinction_method none
_refine_ls_goodness_of_fit_ref 1.072
_refine_ls_hydrogen_treatment mixed
_refine_ls_matrix_type full
_refine_ls_number_parameters 330
_refine_ls_number_reflns 7782
_refine_ls_number_restraints 120
_refine_ls_restrained_S_all 1.103
_refine_ls_R_factor_all 0.0689
_refine_ls_R_factor_gt 0.0562
_refine_ls_shift/su_max 0.001
_refine_ls_shift/su_mean 0.000
_refine_ls_structure_factor_coef Fsqd
_refine_ls_weighting_details 'calc w=1/[\s^2^(Fo^2^)+(0.0634P)^2^+1.8124P] where P=(Fo^2^+2Fc^2^)/3'
_refine_ls_weighting_scheme calc
_refine_ls_wR_factor_gt 0.1312
_refine_ls_wR_factor_ref 0.1392
_reflns_number_gt 6577
_reflns_number_total 7782
_reflns_threshold_expression >2sigma(I)
_cod_duplicate_entry 4070735
_cod_data_source_file om700972a-file003.cif
_cod_data_source_block shelxl
_cod_depositor_comments
;

2025-01-26
Z value and formula fixed to values more according to usual
chemical conventions.                 miguel
;
_cod_original_formula_sum 'C27 H55 Al Li N O2 Si2'
_cod_original_formula_weight 515.82
_cod_original_formula_moiety 'C27 H55 Al Li N O2 Si2'
_cod_original_formula_units_Z 4
_cod_database_code 4083494

loop_
_symmetry_equiv_pos_as_xyz
'x, y, z'
'-x+1/2, y+1/2, -z+1/2'
'-x, -y, -z'
'x-1/2, -y-1/2, z-1/2'

loop_
_atom_site_label
_atom_site_type_symbol
_atom_site_fract_x
_atom_site_fract_y
_atom_site_fract_z
_atom_site_U_iso_or_equiv
_atom_site_adp_type
_atom_site_occupancy
_atom_site_symmetry_multiplicity
_atom_site_calc_flag
_atom_site_refinement_flags
Al1 Al 0.95740(4) 0.36630(3) 0.98289(4) 0.01927(14) Uani 1 1 d .
N1 N 0.89188(11) 0.30011(8) 0.89560(10) 0.0160(3) Uani 1 1 d .
Si1 Si 0.70648(4) 0.23206(3) 0.92028(4) 0.01960(13) Uani 1 1 d .
Si2 Si 0.91622(4) 0.16479(3) 1.02109(4) 0.02089(13) Uani 1 1 d .
Li1 Li 1.1390(3) 0.47764(19) 0.9252(2) 0.0245(7) Uani 1 1 d .
C1 C 0.64563(17) 0.24197(13) 0.79674(15) 0.0309(5) Uani 1 1 d .
H1A H 0.5752 0.2593 0.7980 0.046 Uiso 1 1 calc R
H1B H 0.6465 0.1920 0.7648 0.046 Uiso 1 1 calc R
H1C H 0.6834 0.2798 0.7628 0.046 Uiso 1 1 calc R
C2 C 0.67718(16) 0.31601(12) 0.99534(15) 0.0278(4) Uani 1 1 d .
H2A H 0.6981 0.3638 0.9662 0.042 Uiso 1 1 calc R
H2B H 0.7141 0.3105 1.0579 0.042 Uiso 1 1 calc R
H2C H 0.6040 0.3177 1.0013 0.042 Uiso 1 1 calc R
C3 C 0.64218(16) 0.14641(13) 0.96946(16) 0.0300(5) Uani 1 1 d .
H3A H 0.5688 0.1555 0.9657 0.045 Uiso 1 1 calc R
H3B H 0.6686 0.1387 1.0354 0.045 Uiso 1 1 calc R
H3C H 0.6557 0.1004 0.9329 0.045 Uiso 1 1 calc R
C4 C 1.05878(16) 0.16497(13) 1.02701(16) 0.0319(5) Uani 1 1 d .
H4A H 1.0830 0.2178 1.0197 0.048 Uiso 1 1 calc R
H4B H 1.0807 0.1327 0.9764 0.048 Uiso 1 1 calc R
H4C H 1.0870 0.1445 1.0880 0.048 Uiso 1 1 calc R
C5 C 0.87745(18) 0.19143(14) 1.13979(14) 0.0330(5) Uani 1 1 d .
H5A H 0.9092 0.1559 1.1873 0.049 Uiso 1 1 calc R
H5B H 0.8034 0.1881 1.1388 0.049 Uiso 1 1 calc R
H5C H 0.8995 0.2442 1.1553 0.049 Uiso 1 1 calc R
C6 C 0.87792(19) 0.06131(13) 1.00071(19) 0.0387(6) Uani 1 1 d .
H6A H 0.9152 0.0288 1.0484 0.058 Uiso 1 1 calc R
H6B H 0.8938 0.0453 0.9379 0.058 Uiso 1 1 calc R
H6C H 0.8048 0.0560 1.0052 0.058 Uiso 1 1 calc R
C7 C 0.84961(13) 0.22244(10) 0.91907(12) 0.0167(3) Uani 1 1 d .
H7 H 0.8581 0.1902 0.8622 0.020 Uiso 1 1 calc R
C8 C 0.89215(13) 0.31602(10) 0.79747(12) 0.0164(4) Uani 1 1 d .
C9 C 0.83935(14) 0.38016(11) 0.75464(13) 0.0192(4) Uani 1 1 d .
C10 C 0.83781(16) 0.39113(12) 0.65739(14) 0.0253(4) Uani 1 1 d .
H10 H 0.8008 0.4334 0.6290 0.030 Uiso 1 1 calc R
C11 C 0.88854(16) 0.34237(13) 0.60147(14) 0.0283(5) Uani 1 1 d .
H11 H 0.8842 0.3495 0.5352 0.034 Uiso 1 1 calc R
C12 C 0.94586(15) 0.28280(12) 0.64380(14) 0.0249(4) Uani 1 1 d .
H12 H 0.9833 0.2504 0.6061 0.030 Uiso 1 1 calc R
C13 C 0.94997(14) 0.26923(10) 0.74037(13) 0.0186(4) Uani 1 1 d .
C14 C 0.78670(15) 0.44013(11) 0.81023(14) 0.0231(4) Uani 1 1 d .
H14 H 0.7889 0.4216 0.8768 0.028 Uiso 1 1 calc R
C15 C 0.67468(17) 0.45294(14) 0.77417(16) 0.0352(5) Uani 1 1 d .
H15A H 0.6704 0.4744 0.7104 0.053 Uiso 1 1 calc R
H15B H 0.6438 0.4889 0.8160 0.053 Uiso 1 1 calc R
H15C H 0.6384 0.4037 0.7731 0.053 Uiso 1 1 calc R
C16 C 0.84362(19) 0.51691(12) 0.81108(16) 0.0345(5) Uani 1 1 d .
H16A H 0.9146 0.5090 0.8359 0.052 Uiso 1 1 calc R
H16B H 0.8117 0.5538 0.8511 0.052 Uiso 1 1 calc R
H16C H 0.8411 0.5372 0.7468 0.052 Uiso 1 1 calc R
C17 C 1.02509(14) 0.21023(11) 0.78376(14) 0.0221(4) Uani 1 1 d .
H17 H 1.0137 0.2052 0.8517 0.027 Uiso 1 1 calc R
C18 C 1.01169(19) 0.13029(12) 0.73931(18) 0.0368(5) Uani 1 1 d .
H18A H 0.9415 0.1130 0.7421 0.055 Uiso 1 1 calc R
H18B H 1.0582 0.0940 0.7739 0.055 Uiso 1 1 calc R
H18C H 1.0267 0.1327 0.6735 0.055 Uiso 1 1 calc R
C19 C 1.13361(15) 0.23960(13) 0.77930(17) 0.0323(5) Uani 1 1 d .
H19A H 1.1483 0.2430 0.7134 0.048 Uiso 1 1 calc R
H19B H 1.1815 0.2039 0.8133 0.048 Uiso 1 1 calc R
H19C H 1.1405 0.2907 0.8084 0.048 Uiso 1 1 calc R
C20 C 1.3604(2) 0.46745(18) 0.9451(3) 0.0648(9) Uani 1 1 d U
H20A H 1.4041 0.4827 1.0024 0.078 Uiso 1 1 calc R
H20B H 1.3455 0.5139 0.9059 0.078 Uiso 1 1 calc R
C21 C 1.4114(3) 0.41012(17) 0.8930(3) 0.0630(8) Uani 1 1 d U
H21A H 1.4855 0.4110 0.9115 0.076 Uiso 1 1 calc R
H21B H 1.3995 0.4201 0.8245 0.076 Uiso 1 1 calc R
C22 C 1.36678(18) 0.33270(13) 0.91711(17) 0.0351(5) Uani 1 1 d U
H22A H 1.3328 0.3075 0.8603 0.042 Uiso 1 1 calc R
H22B H 1.4200 0.2979 0.9467 0.042 Uiso 1 1 calc R
C23 C 1.29068(18) 0.35376(14) 0.98590(17) 0.0353(5) Uani 1 1 d U
H23A H 1.2282 0.3224 0.9740 0.042 Uiso 1 1 calc R
H23B H 1.3200 0.3450 1.0516 0.042 Uiso 1 1 calc R
O1 O 1.26867(11) 0.43390(9) 0.97006(13) 0.0395(4) Uani 1 1 d U
C24 C 1.11175(18) 0.46083(13) 0.71449(14) 0.0308(5) Uani 1 1 d U
H24A H 1.0542 0.4272 0.7273 0.037 Uiso 1 1 calc R
H24B H 1.1681 0.4281 0.6965 0.037 Uiso 1 1 calc R
C25 C 1.0792(2) 0.51770(14) 0.63678(17) 0.0414(6) Uani 1 1 d U
H25A H 1.1008 0.5001 0.5758 0.050 Uiso 1 1 calc R
H25B H 1.0046 0.5246 0.6302 0.050 Uiso 1 1 calc R
C26 C 1.1309(3) 0.58969(19) 0.6673(2) 0.0816(12) Uani 1 1 d U
H26A H 1.1926 0.5967 0.6341 0.098 Uiso 1 1 calc R
H26B H 1.0853 0.6342 0.6525 0.098 Uiso 1 1 calc R
C27 C 1.1580(3) 0.58489(16) 0.76734(18) 0.0630(9) Uani 1 1 d U
H27A H 1.2296 0.6007 0.7826 0.076 Uiso 1 1 calc R
H27B H 1.1143 0.6196 0.8008 0.076 Uiso 1 1 calc R
O2 O 1.14447(13) 0.50650(9) 0.79618(10) 0.0350(4) Uani 1 1 d U
H1F H 1.0465(18) 0.4039(14) 0.9333(17) 0.036(7) Uiso 1 1 d .
H1D H 1.0013(19) 0.3277(15) 1.0743(18) 0.041(7) Uiso 1 1 d .
H1E H 0.8901(19) 0.4355(15) 1.0122(18) 0.044(7) Uiso 1 1 d .

loop_
_atom_site_aniso_label
_atom_site_aniso_U_11
_atom_site_aniso_U_22
_atom_site_aniso_U_33
_atom_site_aniso_U_23
_atom_site_aniso_U_13
_atom_site_aniso_U_12
Al1 0.0232(3) 0.0165(3) 0.0179(3) -0.0020(2) 0.0007(2) -0.0035(2)
N1 0.0195(8) 0.0139(7) 0.0150(7) 0.0003(6) 0.0036(6) -0.0024(6)
Si1 0.0172(3) 0.0203(3) 0.0213(3) 0.0007(2) 0.0022(2) -0.00279(19)
Si2 0.0236(3) 0.0172(3) 0.0216(3) 0.00375(19) 0.0010(2) 0.0012(2)
Li1 0.0257(17) 0.0238(17) 0.0246(17) -0.0014(13) 0.0052(14) -0.0019(13)
C1 0.0269(11) 0.0341(12) 0.0301(11) 0.0037(9) -0.0059(9) -0.0040(9)
C2 0.0230(10) 0.0288(11) 0.0333(11) -0.0003(9) 0.0117(9) 0.0018(8)
C3 0.0263(11) 0.0297(11) 0.0348(12) 0.0024(9) 0.0071(9) -0.0086(8)
C4 0.0290(11) 0.0328(12) 0.0330(11) 0.0049(9) -0.0013(9) 0.0083(9)
C5 0.0370(12) 0.0396(13) 0.0221(10) 0.0053(9) 0.0017(9) 0.0008(10)
C6 0.0437(14) 0.0200(11) 0.0514(15) 0.0059(10) -0.0004(11) 0.0009(9)
C7 0.0185(9) 0.0141(8) 0.0178(8) -0.0002(6) 0.0028(7) -0.0023(7)
C8 0.0174(9) 0.0165(9) 0.0152(8) -0.0012(6) 0.0017(7) -0.0039(7)
C9 0.0197(9) 0.0189(9) 0.0191(9) 0.0010(7) 0.0028(7) -0.0003(7)
C10 0.0287(11) 0.0270(10) 0.0201(9) 0.0053(8) 0.0017(8) 0.0024(8)
C11 0.0336(12) 0.0364(12) 0.0152(9) -0.0003(8) 0.0039(8) -0.0002(9)
C12 0.0283(11) 0.0277(11) 0.0197(9) -0.0058(8) 0.0073(8) -0.0016(8)
C13 0.0177(9) 0.0189(9) 0.0194(9) -0.0011(7) 0.0031(7) -0.0029(7)
C14 0.0283(10) 0.0202(9) 0.0213(9) 0.0041(7) 0.0056(8) 0.0052(8)
C15 0.0333(12) 0.0366(13) 0.0360(12) 0.0035(10) 0.0057(10) 0.0135(10)
C16 0.0495(14) 0.0205(10) 0.0359(12) -0.0006(9) 0.0160(11) -0.0001(9)
C17 0.0222(10) 0.0202(9) 0.0249(9) -0.0021(7) 0.0070(8) 0.0012(7)
C18 0.0407(13) 0.0213(11) 0.0486(14) -0.0058(10) 0.0059(11) 0.0020(9)
C19 0.0214(11) 0.0329(12) 0.0431(13) -0.0007(10) 0.0061(9) 0.0019(8)
C20 0.0303(14) 0.0440(16) 0.123(3) -0.0082(17) 0.0204(16) -0.0071(11)
C21 0.0702(19) 0.0458(16) 0.080(2) -0.0133(15) 0.0443(17) -0.0077(14)
C22 0.0318(12) 0.0333(12) 0.0402(12) -0.0057(10) 0.0032(10) 0.0052(9)
C23 0.0348(12) 0.0362(12) 0.0350(12) 0.0060(10) 0.0039(10) 0.0096(10)
O1 0.0231(8) 0.0304(9) 0.0659(11) -0.0038(8) 0.0087(8) 0.0029(6)
C24 0.0412(12) 0.0262(11) 0.0248(10) -0.0058(8) 0.0019(9) -0.0013(9)
C25 0.0598(16) 0.0323(12) 0.0303(12) -0.0016(9) -0.0056(11) 0.0028(11)
C26 0.125(3) 0.0475(18) 0.0628(19) 0.0191(15) -0.0409(19) -0.0359(18)
C27 0.121(3) 0.0388(15) 0.0301(13) 0.0006(11) 0.0124(15) -0.0408(16)
O2 0.0576(10) 0.0279(8) 0.0200(7) -0.0023(6) 0.0069(7) -0.0152(7)

loop_
_atom_type_symbol
_atom_type_description
_atom_type_scat_dispersion_real
_atom_type_scat_dispersion_imag
_atom_type_scat_source
C C 0.0033 0.0016 'International Tables Vol C Tables 4.2.6.8 and 6.1.1.4'
H H 0.0000 0.0000 'International Tables Vol C Tables 4.2.6.8 and 6.1.1.4'
N N 0.0061 0.0033 'International Tables Vol C Tables 4.2.6.8 and 6.1.1.4'
O O 0.0106 0.0060 'International Tables Vol C Tables 4.2.6.8 and 6.1.1.4'
Al Al 0.0645 0.0514 'International Tables Vol C Tables 4.2.6.8 and 6.1.1.4'
Si Si 0.0817 0.0704 'International Tables Vol C Tables 4.2.6.8 and 6.1.1.4'
Li Li -0.0003 0.0001 'International Tables Vol C Tables 4.2.6.8 and 6.1.1.4'

loop_
_geom_angle_atom_site_label_1
_geom_angle_atom_site_label_2
_geom_angle_atom_site_label_3
_geom_angle
N1 Al1 Li1 120.58(8)
N1 Al1 H1F 106.1(9)
Li1 Al1 H1F 15.4(9)
N1 Al1 H1D 114.6(10)
Li1 Al1 H1D 104.4(10)
H1F Al1 H1D 109.1(13)
N1 Al1 H1E 114.4(9)
Li1 Al1 H1E 93.7(9)
H1F Al1 H1E 105.7(13)
H1D Al1 H1E 106.6(13)
C8 N1 C7 115.26(14)
C8 N1 Al1 119.70(11)
C7 N1 Al1 124.42(11)
C2 Si1 C1 111.92(10)
C2 Si1 C3 105.98(10)
C1 Si1 C3 104.78(10)
C2 Si1 C7 109.59(9)
C1 Si1 C7 109.66(9)
C3 Si1 C7 114.85(9)
C5 Si2 C4 108.68(10)
C5 Si2 C6 106.38(11)
C4 Si2 C6 105.22(11)
C5 Si2 C7 114.40(9)
C4 Si2 C7 114.82(9)
C6 Si2 C7 106.56(10)
O2 Li1 O1 107.86(18)
O2 Li1 Al1 119.77(15)
O1 Li1 Al1 109.72(14)
O2 Li1 H1F 109.9(8)
O1 Li1 H1F 106.9(8)
Al1 Li1 H1F 13.5(8)
Si1 C1 H1A 109.5
Si1 C1 H1B 109.5
H1A C1 H1B 109.5
Si1 C1 H1C 109.5
H1A C1 H1C 109.5
H1B C1 H1C 109.5
Si1 C2 H2A 109.5
Si1 C2 H2B 109.5
H2A C2 H2B 109.5
Si1 C2 H2C 109.5
H2A C2 H2C 109.5
H2B C2 H2C 109.5
Si1 C3 H3A 109.5
Si1 C3 H3B 109.5
H3A C3 H3B 109.5
Si1 C3 H3C 109.5
H3A C3 H3C 109.5
H3B C3 H3C 109.5
Si2 C4 H4A 109.5
Si2 C4 H4B 109.5
H4A C4 H4B 109.5
Si2 C4 H4C 109.5
H4A C4 H4C 109.5
H4B C4 H4C 109.5
Si2 C5 H5A 109.5
Si2 C5 H5B 109.5
H5A C5 H5B 109.5
Si2 C5 H5C 109.5
H5A C5 H5C 109.5
H5B C5 H5C 109.5
Si2 C6 H6A 109.5
Si2 C6 H6B 109.5
H6A C6 H6B 109.5
Si2 C6 H6C 109.5
H6A C6 H6C 109.5
H6B C6 H6C 109.5
N1 C7 Si1 108.30(11)
N1 C7 Si2 118.93(12)
Si1 C7 Si2 115.14(9)
N1 C7 H7 104.2
Si1 C7 H7 104.2
Si2 C7 H7 104.2
C9 C8 C13 118.00(16)
C9 C8 N1 121.72(16)
C13 C8 N1 120.22(16)
C10 C9 C8 119.52(17)
C10 C9 C14 117.51(17)
C8 C9 C14 122.93(16)
C11 C10 C9 121.92(19)
C11 C10 H10 119.0
C9 C10 H10 119.0
C10 C11 C12 118.78(18)
C10 C11 H11 120.6
C12 C11 H11 120.6
C11 C12 C13 121.62(18)
C11 C12 H12 119.2
C13 C12 H12 119.2
C12 C13 C8 119.84(17)
C12 C13 C17 118.61(17)
C8 C13 C17 121.22(16)
C9 C14 C16 110.55(16)
C9 C14 C15 113.61(17)
C16 C14 C15 109.53(18)
C9 C14 H14 107.6
C16 C14 H14 107.6
C15 C14 H14 107.6
C14 C15 H15A 109.5
C14 C15 H15B 109.5
H15A C15 H15B 109.5
C14 C15 H15C 109.5
H15A C15 H15C 109.5
H15B C15 H15C 109.5
C14 C16 H16A 109.5
C14 C16 H16B 109.5
H16A C16 H16B 109.5
C14 C16 H16C 109.5
H16A C16 H16C 109.5
H16B C16 H16C 109.5
C13 C17 C18 113.49(17)
C13 C17 C19 109.76(16)
C18 C17 C19 110.88(17)
C13 C17 H17 107.5
C18 C17 H17 107.5
C19 C17 H17 107.5
C17 C18 H18A 109.5
C17 C18 H18B 109.5
H18A C18 H18B 109.5
C17 C18 H18C 109.5
H18A C18 H18C 109.5
H18B C18 H18C 109.5
C17 C19 H19A 109.5
C17 C19 H19B 109.5
H19A C19 H19B 109.5
C17 C19 H19C 109.5
H19A C19 H19C 109.5
H19B C19 H19C 109.5
O1 C20 C21 107.4(2)
O1 C20 H20A 110.2
C21 C20 H20A 110.2
O1 C20 H20B 110.2
C21 C20 H20B 110.2
H20A C20 H20B 108.5
C20 C21 C22 106.3(2)
C20 C21 H21A 110.5
C22 C21 H21A 110.5
C20 C21 H21B 110.5
C22 C21 H21B 110.5
H21A C21 H21B 108.7
C23 C22 C21 103.31(19)
C23 C22 H22A 111.1
C21 C22 H22A 111.1
C23 C22 H22B 111.1
C21 C22 H22B 111.1
H22A C22 H22B 109.1
O1 C23 C22 105.59(19)
O1 C23 H23A 110.6
C22 C23 H23A 110.6
O1 C23 H23B 110.6
C22 C23 H23B 110.6
H23A C23 H23B 108.8
C20 O1 C23 105.75(19)
C20 O1 Li1 120.6(2)
C23 O1 Li1 126.50(17)
O2 C24 C25 105.97(17)
O2 C24 H24A 110.5
C25 C24 H24A 110.5
O2 C24 H24B 110.5
C25 C24 H24B 110.5
H24A C24 H24B 108.7
C26 C25 C24 104.3(2)
C26 C25 H25A 110.9
C24 C25 H25A 110.9
C26 C25 H25B 110.9
C24 C25 H25B 110.9
H25A C25 H25B 108.9
C27 C26 C25 107.9(2)
C27 C26 H26A 110.1
C25 C26 H26A 110.1
C27 C26 H26B 110.1
C25 C26 H26B 110.1
H26A C26 H26B 108.4
O2 C27 C26 108.2(2)
O2 C27 H27A 110.1
C26 C27 H27A 110.1
O2 C27 H27B 110.1
C26 C27 H27B 110.1
H27A C27 H27B 108.4
C27 O2 C24 108.96(17)
C27 O2 Li1 122.68(17)
C24 O2 Li1 126.66(16)

loop_
_geom_bond_atom_site_label_1
_geom_bond_atom_site_label_2
_geom_bond_distance
Al1 N1 1.8473(16)
Al1 Li1 3.250(3)
Al1 H1F 1.57(2)
Al1 H1D 1.53(3)
Al1 H1E 1.58(3)
N1 C8 1.428(2)
N1 C7 1.509(2)
Si1 C2 1.871(2)
Si1 C1 1.873(2)
Si1 C3 1.882(2)
Si1 C7 1.9020(19)
Si2 C5 1.875(2)
Si2 C4 1.879(2)
Si2 C6 1.881(2)
Si2 C7 1.9097(19)
Li1 O2 1.916(4)
Li1 O1 1.927(4)
Li1 H1F 1.78(2)
C1 H1A 0.9800
C1 H1B 0.9800
C1 H1C 0.9800
C2 H2A 0.9800
C2 H2B 0.9800
C2 H2C 0.9800
C3 H3A 0.9800
C3 H3B 0.9800
C3 H3C 0.9800
C4 H4A 0.9800
C4 H4B 0.9800
C4 H4C 0.9800
C5 H5A 0.9800
C5 H5B 0.9800
C5 H5C 0.9800
C6 H6A 0.9800
C6 H6B 0.9800
C6 H6C 0.9800
C7 H7 1.0000
C8 C9 1.420(3)
C8 C13 1.424(2)
C9 C10 1.399(3)
C9 C14 1.518(3)
C10 C11 1.381(3)
C10 H10 0.9500
C11 C12 1.385(3)
C11 H11 0.9500
C12 C13 1.394(3)
C12 H12 0.9500
C13 C17 1.516(3)
C14 C16 1.530(3)
C14 C15 1.536(3)
C14 H14 1.0000
C15 H15A 0.9800
C15 H15B 0.9800
C15 H15C 0.9800
C16 H16A 0.9800
C16 H16B 0.9800
C16 H16C 0.9800
C17 C18 1.529(3)
C17 C19 1.530(3)
C17 H17 1.0000
C18 H18A 0.9800
C18 H18B 0.9800
C18 H18C 0.9800
C19 H19A 0.9800
C19 H19B 0.9800
C19 H19C 0.9800
C20 O1 1.422(3)
C20 C21 1.448(4)
C20 H20A 0.9900
C20 H20B 0.9900
C21 C22 1.521(4)
C21 H21A 0.9900
C21 H21B 0.9900
C22 C23 1.517(3)
C22 H22A 0.9900
C22 H22B 0.9900
C23 O1 1.434(3)
C23 H23A 0.9900
C23 H23B 0.9900
C24 O2 1.441(2)
C24 C25 1.515(3)
C24 H24A 0.9900
C24 H24B 0.9900
C25 C26 1.469(4)
C25 H25A 0.9900
C25 H25B 0.9900
C26 C27 1.441(4)
C26 H26A 0.9900
C26 H26B 0.9900
C27 O2 1.437(3)
C27 H27A 0.9900
C27 H27B 0.9900

loop_
_geom_torsion_atom_site_label_1
_geom_torsion_atom_site_label_2
_geom_torsion_atom_site_label_3
_geom_torsion_atom_site_label_4
_geom_torsion
Li1 Al1 N1 C8 -23.14(17)
Li1 Al1 N1 C7 147.40(13)
N1 Al1 Li1 O2 24.7(2)
N1 Al1 Li1 O1 -100.76(15)
C8 N1 C7 Si1 -87.01(15)
Al1 N1 C7 Si1 102.08(13)
C8 N1 C7 Si2 139.04(13)
Al1 N1 C7 Si2 -31.88(19)
C2 Si1 C7 N1 -50.26(14)
C1 Si1 C7 N1 72.96(14)
C3 Si1 C7 N1 -169.39(12)
C2 Si1 C7 Si2 85.63(12)
C1 Si1 C7 Si2 -151.15(10)
C3 Si1 C7 Si2 -33.50(13)
C5 Si2 C7 N1 84.25(15)
C4 Si2 C7 N1 -42.43(16)
C6 Si2 C7 N1 -158.49(14)
C5 Si2 C7 Si1 -46.72(13)
C4 Si2 C7 Si1 -173.41(10)
C6 Si2 C7 Si1 70.54(13)
C7 N1 C8 C9 120.80(18)
Al1 N1 C8 C9 -67.8(2)
C7 N1 C8 C13 -62.1(2)
Al1 N1 C8 C13 109.31(17)
C13 C8 C9 C10 5.9(3)
N1 C8 C9 C10 -176.88(17)
C13 C8 C9 C14 -171.79(17)
N1 C8 C9 C14 5.4(3)
C8 C9 C10 C11 -1.7(3)
C14 C9 C10 C11 176.12(19)
C9 C10 C11 C12 -2.7(3)
C10 C11 C12 C13 2.7(3)
C11 C12 C13 C8 1.7(3)
C11 C12 C13 C17 -171.80(18)
C9 C8 C13 C12 -5.9(3)
N1 C8 C13 C12 176.85(16)
C9 C8 C13 C17 167.37(16)
N1 C8 C13 C17 -9.9(3)
C10 C9 C14 C16 -67.9(2)
C8 C9 C14 C16 109.9(2)
C10 C9 C14 C15 55.7(2)
C8 C9 C14 C15 -126.5(2)
C12 C13 C17 C18 -56.9(2)
C8 C13 C17 C18 129.71(19)
C12 C13 C17 C19 67.8(2)
C8 C13 C17 C19 -105.6(2)
O1 C20 C21 C22 -19.8(4)
C20 C21 C22 C23 -0.7(3)
C21 C22 C23 O1 20.6(3)
C21 C20 O1 C23 33.7(3)
C21 C20 O1 Li1 -118.5(3)
C22 C23 O1 C20 -33.6(3)
C22 C23 O1 Li1 116.5(2)
O2 Li1 O1 C20 41.2(3)
Al1 Li1 O1 C20 173.3(2)
O2 Li1 O1 C23 -104.9(2)
Al1 Li1 O1 C23 27.1(3)
O2 C24 C25 C26 21.1(3)
C24 C25 C26 C27 -20.3(4)
C25 C26 C27 O2 12.2(4)
C26 C27 O2 C24 1.7(4)
C26 C27 O2 Li1 -164.3(3)
C25 C24 O2 C27 -14.3(3)
C25 C24 O2 Li1 151.0(2)
O1 Li1 O2 C27 -102.3(3)
Al1 Li1 O2 C27 131.3(2)
O1 Li1 O2 C24 94.2(2)
Al1 Li1 O2 C24 -32.1(3)
